data_7123307
loop_
_publ_author_name
'Toda, Yasunori'
'Tanaka, Shoya'
'Gomyou, Shuto'
'Kikuchi, Ayaka'
'Suga, Hiroyuki'

_publ_section_title
;
 4-Hydroxymethyl-Substituted Oxazolidinone Synthesis by
 Tetraarylphosphonium Salt-Catalyzed Reactions of Glycidols with
 Isocyanates
;
_journal_name_full 'Chemical Communications'
_journal_paper_doi 10.1039/C9CC01983A
_journal_year 2019
_chemical_absolute_configuration rmad
_chemical_formula_sum 'C10 H10 Cl N O3'
_chemical_formula_weight 227.64
_space_group_crystal_system monoclinic
_space_group_IT_number 4
_space_group_name_Hall 'P 2yb'
_space_group_name_H-M_alt 'P 1 21 1'
_symmetry_space_group_name_Hall 'P 2yb'
_symmetry_space_group_name_H-M 'P 1 21 1'
_atom_sites_solution_hydrogens geom
_atom_sites_solution_primary direct
_atom_sites_solution_secondary difmap
_audit_update_record
;
2019-02-19 deposited with the CCDC.    2019-04-17 downloaded from the CCDC.
;
_cell_angle_alpha 90
_cell_angle_beta 93.652(16)
_cell_angle_gamma 90
_cell_formula_units_Z 2
_cell_length_a 5.985(8)
_cell_length_b 7.965(10)
_cell_length_c 10.657(14)
_cell_measurement_reflns_used 120
_cell_measurement_temperature 88.(2)
_cell_measurement_theta_max 22.1999
_cell_measurement_theta_min 3.1855
_cell_volume 507.0(11)
_computing_cell_refinement 'APEX2 v2010.11-3 (Bruker AXS)'
_computing_data_collection 'Bruker Instrument Service v2010.11.0.0'
_computing_data_reduction 'SAINT V7.68A (Bruker AXS, 2009)'
_computing_structure_refinement 'SHELXL-97 (Sheldrick, 2008)'
_computing_structure_solution 'SHELXS-97 (Sheldrick, 2008)'
_diffrn_ambient_temperature 88.(2)
_diffrn_detector_area_resol_mean 8.3333
_diffrn_measured_fraction_theta_full 0.998
_diffrn_measured_fraction_theta_max 0.998
_diffrn_measurement_device_type 'Bruker SMART APEX2'
_diffrn_measurement_method \w
_diffrn_radiation_type MoK\a
_diffrn_radiation_wavelength 0.71073
_diffrn_reflns_av_R_equivalents 0.0188
_diffrn_reflns_av_sigmaI/netI 0.0291
_diffrn_reflns_limit_h_max 7
_diffrn_reflns_limit_h_min -6
_diffrn_reflns_limit_k_max 9
_diffrn_reflns_limit_k_min -6
_diffrn_reflns_limit_l_max 12
_diffrn_reflns_limit_l_min -11
_diffrn_reflns_number 2349
_diffrn_reflns_theta_full 24.70
_diffrn_reflns_theta_max 24.70
_diffrn_reflns_theta_min 1.91
_exptl_absorpt_coefficient_mu 0.361
_exptl_absorpt_correction_T_max 0.946
_exptl_absorpt_correction_T_min 0.903
_exptl_absorpt_correction_type multi-scan
_exptl_absorpt_process_details 'SADABS V2008/1 (Bruker AXS)'
_exptl_crystal_colour clear
_exptl_crystal_density_diffrn 1.491
_exptl_crystal_density_method 'not measured'
_exptl_crystal_description block
_exptl_crystal_F_000 236
_exptl_crystal_size_max 0.284
_exptl_crystal_size_mid 0.250
_exptl_crystal_size_min 0.155
_refine_diff_density_max 0.134
_refine_diff_density_min -0.162
_refine_ls_abs_structure_details 'Flack H D (1983), Acta Cryst. A39, 876-881'
_refine_ls_abs_structure_Flack 0.04(9)
_refine_ls_extinction_coef 0.011(4)
_refine_ls_extinction_method none
_refine_ls_goodness_of_fit_ref 1.094
_refine_ls_hydrogen_treatment mixed
_refine_ls_matrix_type full
_refine_ls_number_parameters 137
_refine_ls_number_reflns 1249
_refine_ls_number_restraints 1
_refine_ls_restrained_S_all 1.093
_refine_ls_R_factor_all 0.0460
_refine_ls_R_factor_gt 0.0342
_refine_ls_shift/su_max 0.003
_refine_ls_shift/su_mean 0.001
_refine_ls_structure_factor_coef Fsqd
_refine_ls_weighting_details 'calc w=1/[\s^2^(Fo^2^)+(0.0387P)^2^+0.0000P] where P=(Fo^2^+2Fc^2^)/3'
_refine_ls_weighting_scheme calc
_refine_ls_wR_factor_gt 0.0721
_refine_ls_wR_factor_ref 0.0776
_reflns_number_gt 1045
_reflns_number_total 1249
_reflns_threshold_expression >2sigma(I)
_cod_data_source_file c9cc01983a2.cif
_cod_data_source_block I
_cod_database_code 7123307

loop_
_space_group_symop_operation_xyz
'x, y, z'
'-x, y+1/2, -z'

loop_
_atom_site_type_symbol
_atom_site_label
_atom_site_fract_x
_atom_site_fract_y
_atom_site_fract_z
_atom_site_U_iso_or_equiv
_atom_site_adp_type
_atom_site_calc_flag
_atom_site_refinement_flags
_atom_site_occupancy
Cl Cl1 0.44968(15) 0.70971(12) 0.34566(9) 0.0765(3) Uani d . 1
O O1 1.1620(5) 0.2695(3) 0.9414(2) 0.0682(7) Uani d . 1
H H1 1.1788 0.1819 0.8992 0.102 Uiso calc R 1
O O2 1.3228(4) 0.7786(3) 0.9404(2) 0.0579(6) Uani d . 1
O O3 1.1125(4) 0.9610(2) 0.8261(2) 0.0627(7) Uani d . 1
N N1 1.1053(4) 0.6786(3) 0.7831(2) 0.0455(6) Uani d . 1
C C1 0.6409(4) 0.6959(4) 0.4749(3) 0.0484(7) Uani d . 1
C C2 0.5906(5) 0.7689(4) 0.5874(3) 0.0565(9) Uani d . 1
H H2 0.4512 0.8242 0.594 0.068 Uiso calc R 1
C C3 0.7415(5) 0.7613(4) 0.6888(3) 0.0513(8) Uani d . 1
H H3 0.7067 0.8111 0.7662 0.062 Uiso calc R 1
C C4 0.9446(5) 0.6815(4) 0.6793(2) 0.0425(7) Uani d . 1
C C5 1.2194(6) 0.5274(4) 0.8326(3) 0.0471(8) Uani d . 1
H H5 1.326 0.4839 0.7718 0.057 Uiso calc R 1
C C6 1.0536(5) 0.3938(4) 0.8638(3) 0.0572(9) Uani d . 1
H H6A 0.9299 0.4449 0.908 0.069 Uiso calc R 1
H H6B 0.9892 0.3415 0.7853 0.069 Uiso calc R 1
C C7 0.8414(5) 0.6141(4) 0.4648(3) 0.0521(8) Uani d . 1
H H7 0.8748 0.5634 0.3875 0.062 Uiso calc R 1
C C8 0.9933(5) 0.6062(4) 0.5671(3) 0.0487(8) Uani d . 1
H H8 1.1315 0.5491 0.5608 0.058 Uiso calc R 1
C C9 1.1709(6) 0.8175(4) 0.8476(3) 0.0493(8) Uani d . 1
C C10 1.3459(7) 0.5991(4) 0.9492(4) 0.0667(11) Uani d . 1
H H10A 1.2812 0.557 1.0264 0.08 Uiso calc R 1
H H10B 1.5057 0.5666 0.9514 0.08 Uiso calc R 1

loop_
_atom_site_aniso_label
_atom_site_aniso_U_11
_atom_site_aniso_U_22
_atom_site_aniso_U_33
_atom_site_aniso_U_12
_atom_site_aniso_U_13
_atom_site_aniso_U_23
Cl1 0.0785(6) 0.0727(7) 0.0752(6) -0.0158(5) -0.0207(4) 0.0214(5)
O1 0.0954(15) 0.0314(11) 0.0736(15) 0.0034(13) -0.0272(13) 0.0012(12)
O2 0.0691(15) 0.0334(14) 0.0691(16) -0.0071(11) -0.0109(12) -0.0071(12)
O3 0.099(2) 0.0274(14) 0.0608(15) -0.0047(13) -0.0048(13) -0.0005(11)
N1 0.0610(15) 0.0266(13) 0.0478(14) 0.0017(13) -0.0047(12) -0.0041(12)
C1 0.0510(17) 0.0356(17) 0.0579(19) -0.0092(18) -0.0033(14) 0.0082(18)
C2 0.0510(19) 0.042(2) 0.076(2) 0.0032(17) 0.0038(17) 0.0024(18)
C3 0.0573(18) 0.0408(17) 0.057(2) -0.0013(16) 0.0097(15) -0.0070(15)
C4 0.0552(17) 0.0283(14) 0.0440(16) -0.0015(15) 0.0035(13) -0.0011(15)
C5 0.052(2) 0.0313(17) 0.057(2) 0.0066(15) 0.0020(16) -0.0009(15)
C6 0.066(2) 0.0364(19) 0.067(2) -0.0040(17) -0.0139(17) 0.0061(17)
C7 0.065(2) 0.0490(19) 0.0429(18) -0.0111(18) 0.0055(16) -0.0051(15)
C8 0.0484(18) 0.0443(18) 0.054(2) 0.0010(15) 0.0061(15) -0.0060(16)
C9 0.063(2) 0.0336(19) 0.051(2) -0.0060(16) 0.0044(17) -0.0012(15)
C10 0.074(3) 0.040(2) 0.082(3) -0.0012(19) -0.024(2) -0.0057(19)

loop_
_atom_type_symbol
_atom_type_description
_atom_type_scat_dispersion_real
_atom_type_scat_dispersion_imag
_atom_type_scat_source
C C 0.0033 0.0016 'International Tables Vol C Tables 4.2.6.8 and 6.1.1.4'
H H 0.0000 0.0000 'International Tables Vol C Tables 4.2.6.8 and 6.1.1.4'
N N 0.0061 0.0033 'International Tables Vol C Tables 4.2.6.8 and 6.1.1.4'
O O 0.0106 0.0060 'International Tables Vol C Tables 4.2.6.8 and 6.1.1.4'
Cl Cl 0.1484 0.1585 'International Tables Vol C Tables 4.2.6.8 and 6.1.1.4'

loop_
_geom_angle_atom_site_label_1
_geom_angle_atom_site_label_2
_geom_angle_atom_site_label_3
_geom_angle
C6 O1 H1 109.5
C9 O2 C10 109.7(3)
C9 N1 C4 123.0(3)
C9 N1 C5 112.2(3)
C4 N1 C5 124.8(3)
C7 C1 C2 120.4(3)
C7 C1 Cl1 120.1(2)
C2 C1 Cl1 119.4(2)
C3 C2 C1 119.9(3)
C3 C2 H2 120.1
C1 C2 H2 120.1
C2 C3 C4 120.2(3)
C2 C3 H3 119.9
C4 C3 H3 119.9
C3 C4 C8 119.8(3)
C3 C4 N1 120.4(3)
C8 C4 N1 119.8(3)
N1 C5 C6 111.2(3)
N1 C5 C10 100.5(3)
C6 C5 C10 112.6(3)
N1 C5 H5 110.7
C6 C5 H5 110.7
C10 C5 H5 110.7
O1 C6 C5 109.7(3)
O1 C6 H6A 109.7
C5 C6 H6A 109.7
O1 C6 H6B 109.7
C5 C6 H6B 109.7
H6A C6 H6B 108.2
C1 C7 C8 119.7(3)
C1 C7 H7 120.2
C8 C7 H7 120.2
C7 C8 C4 120.0(3)
C7 C8 H8 120.0
C4 C8 H8 120.0
O3 C9 O2 122.2(3)
O3 C9 N1 127.3(3)
O2 C9 N1 110.4(3)
O2 C10 C5 106.2(3)
O2 C10 H10A 110.5
C5 C10 H10A 110.5
O2 C10 H10B 110.5
C5 C10 H10B 110.5
H10A C10 H10B 108.7

loop_
_geom_bond_atom_site_label_1
_geom_bond_atom_site_label_2
_geom_bond_distance
Cl1 C1 1.737(3)
O1 C6 1.420(4)
O1 H1 0.84
O2 C9 1.336(4)
O2 C10 1.439(4)
O3 C9 1.213(4)
N1 C9 1.348(4)
N1 C4 1.419(4)
N1 C5 1.466(4)
C1 C7 1.375(4)
C1 C2 1.382(4)
C2 C3 1.365(4)
C2 H2 0.95
C3 C4 1.381(4)
C3 H3 0.95
C4 C8 1.386(4)
C5 C6 1.507(5)
C5 C10 1.524(5)
C5 H5 1.0
C6 H6A 0.99
C6 H6B 0.99
C7 C8 1.376(4)
C7 H7 0.95
C8 H8 0.95
C10 H10A 0.99
C10 H10B 0.99
